data_7135793
loop_
_publ_author_name
'Kukreja, Sonali'
'K, Anupama'
'Dharavath, Srinivas'

_publ_section_title
;
 Can cyclopropyl ring serve as energetic moiety? A structural and
 reactivity perspective.
;
_journal_issue 42
_journal_name_full 'Chemical communications (Cambridge, England)'
_journal_page_first 10718
_journal_page_last 10722
_journal_paper_doi 10.1039/d6cc02173e
_journal_volume 62
_journal_year 2026
_chemical_formula_moiety 'C10 H13 N5 O2'
_chemical_formula_sum 'C10 H13 N5 O2'
_chemical_formula_weight 235.25
_space_group_crystal_system monoclinic
_space_group_IT_number 14
_space_group_name_Hall '-P 2yn'
_space_group_name_H-M_alt 'P 1 21/n 1'
_atom_sites_solution_hydrogens mixed
_atom_sites_solution_primary iterative
_audit_creation_date 2025-12-03
_audit_creation_method
;
Olex2 1.3
(compiled 2020.11.12 svn.r5f609507 for OlexSys, GUI svn.r6272)
;
_audit_update_record
;
2026-03-25 deposited with the CCDC.	2026-05-05 downloaded from the CCDC.
;
_cell_angle_alpha 90
_cell_angle_beta 97.1250(10)
_cell_angle_gamma 90
_cell_formula_units_Z 4
_cell_length_a 10.1778(4)
_cell_length_b 5.2062(2)
_cell_length_c 21.0514(8)
_cell_measurement_reflns_used 8067
_cell_measurement_temperature 100
_cell_measurement_theta_max 28.33
_cell_measurement_theta_min 2.35
_cell_volume 1106.85(7)
_computing_cell_refinement 'SAINT V8.38A (Bruker, 2018)'
_computing_data_reduction 'SAINT V8.38A (Bruker, 2018)'
_computing_molecular_graphics 'Olex2 1.3 (Dolomanov et al., 2009)'
_computing_publication_material 'Olex2 1.3 (Dolomanov et al., 2009)'
_computing_structure_refinement 'SHELXL 2018/3 (Sheldrick, 2015)'
_computing_structure_solution 'olex2.solve 1.3 (Bourhis et al., 2015)'
_diffrn_ambient_temperature 100.0
_diffrn_measured_fraction_theta_full 0.996
_diffrn_measured_fraction_theta_max 0.996
_diffrn_measurement_device_type 'Bruker APEX-II CCD'
_diffrn_measurement_method '\f and \w scans'
_diffrn_radiation_type MoK\a
_diffrn_radiation_wavelength 0.71073
_diffrn_reflns_av_R_equivalents 0.0302
_diffrn_reflns_av_unetI/netI 0.0207
_diffrn_reflns_Laue_measured_fraction_full 0.996
_diffrn_reflns_Laue_measured_fraction_max 0.996
_diffrn_reflns_limit_h_max 13
_diffrn_reflns_limit_h_min -13
_diffrn_reflns_limit_k_max 6
_diffrn_reflns_limit_k_min -6
_diffrn_reflns_limit_l_max 28
_diffrn_reflns_limit_l_min -28
_diffrn_reflns_number 16372
_diffrn_reflns_point_group_measured_fraction_full 0.996
_diffrn_reflns_point_group_measured_fraction_max 0.996
_diffrn_reflns_theta_full 25.242
_diffrn_reflns_theta_max 28.334
_diffrn_reflns_theta_min 2.346
_exptl_absorpt_coefficient_mu 0.103
_exptl_absorpt_correction_T_max 0.7457
_exptl_absorpt_correction_T_min 0.6989
_exptl_absorpt_correction_type none
_exptl_absorpt_process_details
;
SADABS-2016/2 (Bruker,2016/2) was used for absorption correction.
wR2(int) was 0.1193 before and 0.0454 after correction.
The Ratio of minimum to maximum transmission is 0.9372.
The \l/2 correction factor is Not present.
;
_exptl_crystal_colour 'clear yellowish yellow'
_exptl_crystal_colour_lustre clear
_exptl_crystal_colour_modifier yellowish
_exptl_crystal_colour_primary yellow
_exptl_crystal_density_diffrn 1.412
_exptl_crystal_description needle
_exptl_crystal_F_000 496
_exptl_crystal_size_max 0.14
_exptl_crystal_size_mid 0.13
_exptl_crystal_size_min 0.1
_refine_diff_density_max 0.373
_refine_diff_density_min -0.295
_refine_diff_density_rms 0.061
_refine_ls_extinction_method none
_refine_ls_goodness_of_fit_ref 1.107
_refine_ls_hydrogen_treatment mixed
_refine_ls_matrix_type full
_refine_ls_number_parameters 158
_refine_ls_number_reflns 2745
_refine_ls_number_restraints 0
_refine_ls_restrained_S_all 1.107
_refine_ls_R_factor_all 0.0453
_refine_ls_R_factor_gt 0.0379
_refine_ls_shift/su_max 0.001
_refine_ls_shift/su_mean 0.000
_refine_ls_structure_factor_coef Fsqd
_refine_ls_weighting_details 'w=1/[\s^2^(Fo^2^)+(0.0693P)^2^+0.3197P] where P=(Fo^2^+2Fc^2^)/3'
_refine_ls_weighting_scheme calc
_refine_ls_wR_factor_gt 0.1078
_refine_ls_wR_factor_ref 0.1239
_reflns_Friedel_coverage 0.000
_reflns_number_gt 2408
_reflns_number_total 2745
_reflns_threshold_expression 'I > 2\s(I)'
_cod_data_source_file d6cc02173e2.cif
_cod_data_source_block 3sepb_a
_cod_depositor_comments 'Adding full bibliography for 7135793--7135794.cif.'
_cod_database_code 7135793
_shelx_shelxl_version_number 2018/3
_shelx_space_group_comment
;
The symmetry employed for this shelxl refinement is uniquely defined
by the following loop, which should always be used as a source of
symmetry information in preference to the above space-group names.
They are only intended as comments.
;
_shelx_estimated_absorpt_t_max 0.990
_shelx_estimated_absorpt_t_min 0.986
_olex2_refinement_description
;
1. Fixed Uiso
 At 1.2 times of:
  All C(H) groups, All C(H,H) groups, All N(H) groups
2.a Ternary CH refined with riding coordinates:
 C5(H5), C8(H8)
2.b Secondary CH2 refined with riding coordinates:
 C6(H6A,H6B), C7(H7A,H7B), C9(H9A,H9B), C10(H10A,H10B)
2.c Aromatic/amide H refined with riding coordinates:
 N3(H3), N4(H4)
;
_olex2_submission_special_instructions 'No special instructions were received'

loop_
_space_group_symop_operation_xyz
'x, y, z'
'-x+1/2, y+1/2, -z+1/2'
'-x, -y, -z'
'x-1/2, -y-1/2, z-1/2'

loop_
_atom_site_label
_atom_site_type_symbol
_atom_site_fract_x
_atom_site_fract_y
_atom_site_fract_z
_atom_site_U_iso_or_equiv
_atom_site_adp_type
_atom_site_occupancy
_atom_site_site_symmetry_order
_atom_site_calc_flag
_atom_site_refinement_flags_posn
_atom_site_refinement_flags_adp
_atom_site_refinement_flags_occupancy
_atom_site_disorder_assembly
_atom_site_disorder_group
O2 O 0.41824(9) 0.89524(17) 0.53793(4) 0.0242(2) Uani 1 1 d . . . . .
O1 O 0.32228(9) 0.82185(18) 0.62240(4) 0.0261(2) Uani 1 1 d . . . . .
N3 N 0.37451(9) 0.60846(19) 0.43616(4) 0.0181(2) Uani 1 1 d . . . . .
H3 H 0.423972 0.734452 0.453737 0.022 Uiso 1 1 calc R U . . .
N5 N 0.33860(10) 0.76869(19) 0.56589(4) 0.0187(2) Uani 1 1 d . . . . .
N1 N 0.10110(10) 0.2348(2) 0.53126(5) 0.0211(2) Uani 1 1 d . . . . .
N2 N 0.21622(10) 0.30093(19) 0.43965(4) 0.0198(2) Uani 1 1 d . . . . .
N4 N 0.14016(9) 0.4760(2) 0.62217(5) 0.0199(2) Uani 1 1 d . . . . .
H4 H 0.187243 0.592374 0.645218 0.024 Uiso 1 1 calc R U . . .
C3 C 0.28774(10) 0.4949(2) 0.46978(5) 0.0161(2) Uani 1 1 d . . . . .
C2 C 0.16990(10) 0.4256(2) 0.56321(5) 0.0170(2) Uani 1 1 d . . . . .
C1 C 0.26749(10) 0.5656(2) 0.53373(5) 0.0163(2) Uani 1 1 d . . . . .
C5 C 0.03516(11) 0.3494(2) 0.64961(5) 0.0200(2) Uani 1 1 d . . . . .
H5 H -0.056228 0.374125 0.626899 0.024 Uiso 1 1 calc R U . . .
C8 C 0.38899(12) 0.5296(2) 0.37193(5) 0.0205(2) Uani 1 1 d . . . . .
H8 H 0.391998 0.340278 0.364285 0.025 Uiso 1 1 calc R U . . .
C6 C 0.06200(13) 0.0982(2) 0.68311(6) 0.0256(3) Uani 1 1 d . . . . .
H6A H 0.151744 0.023766 0.684085 0.031 Uiso 1 1 calc R U . . .
H6B H -0.010803 -0.028966 0.680423 0.031 Uiso 1 1 calc R U . . .
C4 C 0.12949(12) 0.1866(2) 0.47228(5) 0.0220(3) Uani 1 1 d . . . . .
C7 C 0.04751(13) 0.3394(2) 0.72100(6) 0.0251(3) Uani 1 1 d . . . . .
H7A H -0.034170 0.360190 0.741584 0.030 Uiso 1 1 calc R U . . .
H7B H 0.128366 0.412918 0.745246 0.030 Uiso 1 1 calc R U . . .
C9 C 0.47389(13) 0.6910(3) 0.33517(6) 0.0266(3) Uani 1 1 d . . . . .
H9A H 0.528890 0.602590 0.306260 0.032 Uiso 1 1 calc R U . . .
H9B H 0.514442 0.846859 0.356258 0.032 Uiso 1 1 calc R U . . .
C10 C 0.32594(14) 0.6894(3) 0.31709(6) 0.0309(3) Uani 1 1 d . . . . .
H10A H 0.275785 0.843917 0.327240 0.037 Uiso 1 1 calc R U . . .
H10B H 0.290240 0.599521 0.277217 0.037 Uiso 1 1 calc R U . . .
H4A H 0.0785(15) 0.048(3) 0.4501(7) 0.027(4) Uiso 1 1 d . . . . .

loop_
_atom_site_aniso_label
_atom_site_aniso_U_11
_atom_site_aniso_U_22
_atom_site_aniso_U_33
_atom_site_aniso_U_23
_atom_site_aniso_U_13
_atom_site_aniso_U_12
O2 0.0283(4) 0.0244(4) 0.0216(4) -0.0039(3) 0.0095(3) -0.0147(4)
O1 0.0312(5) 0.0303(5) 0.0186(4) -0.0096(3) 0.0102(3) -0.0135(4)
N3 0.0219(5) 0.0184(5) 0.0144(4) -0.0016(3) 0.0038(3) -0.0070(4)
N5 0.0201(5) 0.0197(5) 0.0168(4) -0.0028(4) 0.0052(3) -0.0060(4)
N1 0.0236(5) 0.0225(5) 0.0174(5) -0.0001(4) 0.0030(4) -0.0099(4)
N2 0.0238(5) 0.0195(5) 0.0158(4) -0.0010(4) 0.0020(4) -0.0080(4)
N4 0.0217(5) 0.0222(5) 0.0168(5) -0.0022(4) 0.0061(4) -0.0084(4)
C3 0.0174(5) 0.0157(5) 0.0150(5) 0.0017(4) 0.0012(4) -0.0022(4)
C2 0.0180(5) 0.0178(5) 0.0151(5) 0.0019(4) 0.0022(4) -0.0032(4)
C1 0.0175(5) 0.0162(5) 0.0153(5) -0.0001(4) 0.0022(4) -0.0046(4)
C5 0.0198(5) 0.0229(6) 0.0181(5) 0.0021(4) 0.0062(4) -0.0042(4)
C8 0.0262(6) 0.0212(5) 0.0152(5) -0.0035(4) 0.0065(4) -0.0076(4)
C6 0.0332(6) 0.0212(6) 0.0240(6) 0.0019(4) 0.0100(5) -0.0018(5)
C4 0.0263(6) 0.0225(6) 0.0170(5) -0.0005(4) 0.0017(4) -0.0102(5)
C7 0.0315(6) 0.0272(6) 0.0180(5) -0.0013(5) 0.0093(4) -0.0044(5)
C9 0.0349(7) 0.0297(6) 0.0168(5) -0.0048(5) 0.0099(5) -0.0154(5)
C10 0.0369(7) 0.0390(7) 0.0163(6) 0.0014(5) 0.0011(5) -0.0065(6)

loop_
_atom_type_symbol
_atom_type_description
_atom_type_scat_dispersion_real
_atom_type_scat_dispersion_imag
_atom_type_scat_source
C C 0.0033 0.0016 'International Tables Vol C Tables 4.2.6.8 and 6.1.1.4'
H H 0.0000 0.0000 'International Tables Vol C Tables 4.2.6.8 and 6.1.1.4'
N N 0.0061 0.0033 'International Tables Vol C Tables 4.2.6.8 and 6.1.1.4'
O O 0.0106 0.0060 'International Tables Vol C Tables 4.2.6.8 and 6.1.1.4'

loop_
_geom_angle_atom_site_label_1
_geom_angle_atom_site_label_2
_geom_angle_atom_site_label_3
_geom_angle
_geom_angle_site_symmetry_1
_geom_angle_site_symmetry_3
_geom_angle_publ_flag
C3 N3 H3 119.2 . . ?
C3 N3 C8 121.56(9) . . ?
C8 N3 H3 119.2 . . ?
O2 N5 O1 120.13(9) . . ?
O2 N5 C1 119.71(9) . . ?
O1 N5 C1 120.16(9) . . ?
C4 N1 C2 116.40(10) . . ?
C4 N2 C3 116.47(10) . . ?
C2 N4 H4 118.4 . . ?
C2 N4 C5 123.20(9) . . ?
C5 N4 H4 118.4 . . ?
N3 C3 N2 115.69(10) . . ?
N3 C3 C1 124.39(10) . . ?
N2 C3 C1 119.92(10) . . ?
N1 C2 C1 120.28(10) . . ?
N4 C2 N1 116.37(10) . . ?
N4 C2 C1 123.34(10) . . ?
N5 C1 C3 121.27(9) . . ?
N5 C1 C2 121.11(9) . . ?
C2 C1 C3 117.61(9) . . ?
N4 C5 H5 116.3 . . ?
N4 C5 C6 119.31(10) . . ?
N4 C5 C7 116.53(10) . . ?
C6 C5 H5 116.3 . . ?
C7 C5 H5 116.3 . . ?
C7 C5 C6 60.47(8) . . ?
N3 C8 H8 116.2 . . ?
N3 C8 C9 117.48(10) . . ?
N3 C8 C10 118.76(11) . . ?
C9 C8 H8 116.2 . . ?
C9 C8 C10 60.52(9) . . ?
C10 C8 H8 116.2 . . ?
C5 C6 H6A 117.8 . . ?
C5 C6 H6B 117.8 . . ?
C5 C6 C7 59.71(8) . . ?
H6A C6 H6B 114.9 . . ?
C7 C6 H6A 117.8 . . ?
C7 C6 H6B 117.8 . . ?
N1 C4 H4A 115.0(9) . . ?
N2 C4 N1 129.33(11) . . ?
N2 C4 H4A 115.7(9) . . ?
C5 C7 C6 59.82(8) . . ?
C5 C7 H7A 117.8 . . ?
C5 C7 H7B 117.8 . . ?
C6 C7 H7A 117.8 . . ?
C6 C7 H7B 117.8 . . ?
H7A C7 H7B 114.9 . . ?
C8 C9 H9A 117.8 . . ?
C8 C9 H9B 117.8 . . ?
C8 C9 C10 60.13(8) . . ?
H9A C9 H9B 114.9 . . ?
C10 C9 H9A 117.8 . . ?
C10 C9 H9B 117.8 . . ?
C8 C10 C9 59.35(8) . . ?
C8 C10 H10A 117.8 . . ?
C8 C10 H10B 117.8 . . ?
C9 C10 H10A 117.8 . . ?
C9 C10 H10B 117.8 . . ?
H10A C10 H10B 115.0 . . ?

loop_
_geom_bond_atom_site_label_1
_geom_bond_atom_site_label_2
_geom_bond_distance
_geom_bond_site_symmetry_2
_geom_bond_publ_flag
O2 N5 1.2474(12) . ?
O1 N5 1.2524(12) . ?
N3 H3 0.8800 . ?
N3 C3 1.3362(13) . ?
N3 C8 1.4379(13) . ?
N5 C1 1.4065(14) . ?
N1 C2 1.3462(14) . ?
N1 C4 1.3331(15) . ?
N2 C3 1.3556(14) . ?
N2 C4 1.3249(14) . ?
N4 H4 0.8800 . ?
N4 C2 1.3396(14) . ?
N4 C5 1.4364(13) . ?
C3 C1 1.4349(15) . ?
C2 C1 1.4339(14) . ?
C5 H5 1.0000 . ?
C5 C6 1.4948(17) . ?
C5 C7 1.4933(16) . ?
C8 H8 1.0000 . ?
C8 C9 1.4891(15) . ?
C8 C10 1.5010(18) . ?
C6 H6A 0.9900 . ?
C6 H6B 0.9900 . ?
C6 C7 1.5047(17) . ?
C4 H4A 0.974(16) . ?
C7 H7A 0.9900 . ?
C7 H7B 0.9900 . ?
C9 H9A 0.9900 . ?
C9 H9B 0.9900 . ?
C9 C10 1.5067(19) . ?
C10 H10A 0.9900 . ?
C10 H10B 0.9900 . ?

loop_
_geom_torsion_atom_site_label_1
_geom_torsion_atom_site_label_2
_geom_torsion_atom_site_label_3
_geom_torsion_atom_site_label_4
_geom_torsion
_geom_torsion_site_symmetry_1
_geom_torsion_site_symmetry_2
_geom_torsion_site_symmetry_3
_geom_torsion_site_symmetry_4
_geom_torsion_publ_flag
O2 N5 C1 C3 2.05(17) . . . . ?
O2 N5 C1 C2 -176.52(10) . . . . ?
O1 N5 C1 C3 -177.78(10) . . . . ?
O1 N5 C1 C2 3.65(17) . . . . ?
N3 C3 C1 N5 1.07(18) . . . . ?
N3 C3 C1 C2 179.69(10) . . . . ?
N3 C8 C9 C10 -109.20(13) . . . . ?
N3 C8 C10 C9 107.12(12) . . . . ?
N1 C2 C1 N5 178.80(10) . . . . ?
N1 C2 C1 C3 0.18(16) . . . . ?
N2 C3 C1 N5 -178.97(10) . . . . ?
N2 C3 C1 C2 -0.35(16) . . . . ?
N4 C2 C1 N5 -0.16(18) . . . . ?
N4 C2 C1 C3 -178.78(10) . . . . ?
N4 C5 C6 C7 105.71(12) . . . . ?
N4 C5 C7 C6 -110.25(12) . . . . ?
C3 N3 C8 C9 171.50(11) . . . . ?
C3 N3 C8 C10 101.83(13) . . . . ?
C3 N2 C4 N1 0.2(2) . . . . ?
C2 N1 C4 N2 -0.4(2) . . . . ?
C2 N4 C5 C6 85.94(14) . . . . ?
C2 N4 C5 C7 155.36(11) . . . . ?
C5 N4 C2 N1 -4.15(17) . . . . ?
C5 N4 C2 C1 174.85(10) . . . . ?
C8 N3 C3 N2 0.64(16) . . . . ?
C8 N3 C3 C1 -179.40(10) . . . . ?
C4 N1 C2 N4 179.19(11) . . . . ?
C4 N1 C2 C1 0.15(17) . . . . ?
C4 N2 C3 N3 -179.86(10) . . . . ?
C4 N2 C3 C1 0.18(16) . . . . ?
